data_7219995
loop_
_publ_author_name
'Zecchini, Matteo'
'Lopez, Jordan R.'
'Allen, Scott'
'Coles, Simon'
'Wilson, Claire'
'Akutsu, Hiroki'
'Martin, Lee'
'Wallis, John D.'

_publ_section_title
;
 Exo-Methylene-BEDT-TTF and Alkene-functionalised BEDT-TTF Derivatives:
 Synthesis and Radical Cation Salts
;
_journal_name_full 'RSC Adv.'
_journal_paper_doi 10.1039/C5RA03921E
_journal_year 2015
_chemical_formula_moiety 'Cl O4, C11 H8 S8'
_chemical_formula_sum 'C11 H8 Cl O4 S8'
_chemical_formula_weight 496.10
_chemical_name_systematic
;
(exo-methylene- BEDT-TTF)perchlorate.
;
_space_group_crystal_system monoclinic
_space_group_IT_number 14
_space_group_name_Hall '-P 2ybc'
_space_group_name_H-M_alt 'P 1 21/c 1'
_symmetry_space_group_name_Hall '-P 2ybc'
_symmetry_space_group_name_H-M 'P 1 21/c 1'
_atom_sites_solution_hydrogens geom
_audit_creation_date 13-04-05
_audit_creation_method
;
Rigaku CrystalClear-SM Expert 3.1 b25
;
_audit_update_record
;
2015-02-27 deposited with the CCDC.
2015-03-25 downloaded from the CCDC.
;
_cell_angle_alpha 90
_cell_angle_beta 95.579(9)
_cell_angle_gamma 90
_cell_formula_units_Z 4
_cell_length_a 6.401(2)
_cell_length_b 16.234(5)
_cell_length_c 16.417(5)
_cell_measurement_reflns_used 8160
_cell_measurement_temperature 100
_cell_measurement_theta_max 27.5
_cell_measurement_theta_min 2.5
_cell_volume 1697.9(9)
_computing_cell_refinement
;
CrystalClear-SM Expert 3.1 b25 (Rigaku, 20112)
;
_computing_data_collection
;
CrystalClear-SM Expert 3.1 b25 (Rigaku, 20112)
;
_computing_data_reduction
;
CrystalClear-SM Expert 3.1 b25 (Rigaku, 20112)
;
_computing_molecular_graphics
;
O. V. Dolomanov, L. J. Bourhis, R. J. Gildea, J. A. K. Howard and H. Puschmann,
OLEX2: a complete structure solution, refinement and analysis program.
J. Appl. Cryst. (2009). 42, 339-341.
;
_computing_publication_material
;
O. V. Dolomanov, L. J. Bourhis, R. J. Gildea, J. A. K. Howard and H. Puschmann,
OLEX2: a complete structure solution, refinement and analysis program.
J. Appl. Cryst. (2009). 42, 339-341.
;
_computing_structure_refinement
;
SHELX, G.M. Sheldrick, Acta Cryst.
(2008). A64, 112-122
;
_diffrn_ambient_temperature 100(2)
_diffrn_detector 'CCD plate'
_diffrn_detector_area_resol_mean 28.5714
_diffrn_detector_type 'Rigaku HG Saturn724+ (2x2 bin mode)'
_diffrn_measured_fraction_theta_full 0.997
_diffrn_measured_fraction_theta_max 0.994
_diffrn_measurement_details
;
scan:
    Number of images: 172
               Slice: -99.0000 - 73.0000
         Image width: 1.0000
            Exp time: 20.0000
       Rotation axis: Omega
               Omega: 0.0000
               Kappa: 14.0000
                 Phi: 77.0000
                 XTD: 44.9219
              2theta: -17.0750
scan:
    Number of images: 129
               Slice: -56.0000 - 73.0000
         Image width: 1.0000
            Exp time: 20.0000
       Rotation axis: Omega
               Omega: 0.0000
               Kappa: 72.0000
                 Phi: 25.0000
                 XTD: 44.9219
              2theta: -17.0750
scan:
    Number of images: 15
               Slice: -29.0000 - -14.0000
         Image width: 1.0000
            Exp time: 20.0000
       Rotation axis: Omega
               Omega: 0.0000
               Kappa: 43.0000
                 Phi: -26.0000
                 XTD: 44.9219
              2theta: -17.0750
scan:
    Number of images: 10
               Slice: -11.0000 - -1.0000
         Image width: 1.0000
            Exp time: 20.0000
       Rotation axis: Omega
               Omega: 0.0000
               Kappa: -72.0000
                 Phi: 25.0000
                 XTD: 44.9219
              2theta: -17.0750
;
_diffrn_measurement_device 'four-circle \k goniometer'
_diffrn_measurement_device_type 'Rigaku AFC12 (Right)'
_diffrn_measurement_method 'profile data from \w-scans'
_diffrn_measurement_specimen_support 'MiTeGen MicroLoop'
_diffrn_orient_matrix_type d*Trek
_diffrn_orient_matrix_UB_11 0.151958
_diffrn_orient_matrix_UB_12 0.011981
_diffrn_orient_matrix_UB_13 -0.037480
_diffrn_orient_matrix_UB_21 0.014161
_diffrn_orient_matrix_UB_22 0.006743
_diffrn_orient_matrix_UB_23 0.059569
_diffrn_orient_matrix_UB_31 0.005939
_diffrn_orient_matrix_UB_32 -0.029953
_diffrn_orient_matrix_UB_33 0.001979
_diffrn_radiation_collimation 'Confocal mirrors, HF Varimax '
_diffrn_radiation_type MoK\a
_diffrn_radiation_wavelength 0.71075
_diffrn_reflns_av_unetI/netI 0.1358
_diffrn_reflns_Laue_measured_fraction_full 0.997
_diffrn_reflns_Laue_measured_fraction_max 0.994
_diffrn_reflns_limit_h_max 8
_diffrn_reflns_limit_h_min -7
_diffrn_reflns_limit_k_max 21
_diffrn_reflns_limit_k_min -21
_diffrn_reflns_limit_l_max 21
_diffrn_reflns_limit_l_min -21
_diffrn_reflns_number 12665
_diffrn_reflns_point_group_measured_fraction_full 0.997
_diffrn_reflns_point_group_measured_fraction_max 0.994
_diffrn_reflns_theta_full 25.242
_diffrn_reflns_theta_max 27.539
_diffrn_reflns_theta_min 2.493
_diffrn_reflns_transf_matrix_11 0.151958
_diffrn_reflns_transf_matrix_12 0.011981
_diffrn_reflns_transf_matrix_13 -0.037480
_diffrn_reflns_transf_matrix_21 0.014161
_diffrn_reflns_transf_matrix_22 0.006743
_diffrn_reflns_transf_matrix_23 0.059569
_diffrn_reflns_transf_matrix_31 0.005939
_diffrn_reflns_transf_matrix_32 -0.029953
_diffrn_reflns_transf_matrix_33 0.001979
_diffrn_source 'Rotating Anode'
_diffrn_source_current 55.0
_diffrn_source_power 2.475
_diffrn_source_voltage 45.0
_exptl_absorpt_coefficient_mu 1.224
_exptl_absorpt_correction_type none
_exptl_crystal_colour Red
_exptl_crystal_density_diffrn 1.941
_exptl_crystal_description column
_exptl_crystal_F_000 1004
_exptl_crystal_size_max 0.23
_exptl_crystal_size_mid 0.02
_exptl_crystal_size_min 0.01
_refine_diff_density_max 1.258
_refine_diff_density_min -0.995
_refine_diff_density_rms 0.230
_refine_ls_extinction_method none
_refine_ls_goodness_of_fit_ref 1.041
_refine_ls_hydrogen_treatment constr
_refine_ls_matrix_type full
_refine_ls_number_parameters 217
_refine_ls_number_reflns 12665
_refine_ls_number_restraints 51
_refine_ls_restrained_S_all 1.067
_refine_ls_R_factor_all 0.1617
_refine_ls_R_factor_gt 0.1115
_refine_ls_shift/su_max 0.002
_refine_ls_shift/su_mean 0.000
_refine_ls_structure_factor_coef Fsqd
_refine_ls_weighting_details
;
 w=1/[\s^2^(Fo^2^)+(0.0161P)^2^+17.8637P]
 where P=(Fo^2^+2Fc^2^)/3
;
_refine_ls_weighting_scheme calc
_refine_ls_wR_factor_gt 0.1830
_refine_ls_wR_factor_ref 0.2219
_reflns_Friedel_coverage 0.000
_reflns_number_gt 8291
_reflns_number_total 12665
_reflns_threshold_expression 'I > 2\s(I)'
_cod_data_source_file c5ra03921e1.cif
_cod_data_source_block 2013ncs0255_twin
_cod_depositor_comments
;
The following automatic conversions were performed:

'_exptl_absorpt_correction_type' value 'None' changed to 'none'
according to
/usr/data/users/saulius/crontab/automatic-downloads/rss-feeds/RSC/lib/dictionaries/cif_core.dic
dictionary named 'cif_core.dic' version 2.4.2 from 2011-04-26.

Automatic conversion script
Id: cif_fix_values 3105 2015-03-04 15:46:00Z robertas 
;
_cod_database_code 7219995
_shelxl_version_number 2012-9
_shelx_space_group_comment
;
The symmetry employed for this shelxl refinement is uniquely defined
by the following loop, which should always be used as a source of
symmetry information in preference to the above space-group names.
They are only intended as comments.
;
_olex2_refinement_description
;
1. Fixed Uiso
 At 1.2 times of:
  All C(H,H) groups
2. Restrained distances
 Cl1-O2 \\sim Cl1-O4 \\sim Cl1-O3 \\sim Cl1-O1 \\sim Cl1-O4A \\sim Cl1-O3A
 with sigma of 0.02
 O1-O2 \\sim O1-O3 \\sim O1-O4 \\sim O1-O3A \\sim O1-O4A \\sim O3A-O4A \\sim
O2-O3 \\sim O2-O4 \\sim O3-O4
 with sigma of 0.02
3. Others
 Sof(O3A)=Sof(O4A)=1-FVAR(1)
 Sof(O3)=Sof(O4)=FVAR(1)
4.a Secondary CH2 refined with riding coordinates:
 C1(H1A,H1B), C2(H2A,H2B), C9(H9A,H9B)
4.b X=CH2 refined with riding coordinates:
 C11(H11A,H11B)
;

loop_
_space_group_symop_operation_xyz
'x, y, z'
'-x, y+1/2, -z+1/2'
'-x, -y, -z'
'x, -y-1/2, z-1/2'

loop_
_atom_site_label
_atom_site_type_symbol
_atom_site_fract_x
_atom_site_fract_y
_atom_site_fract_z
_atom_site_U_iso_or_equiv
_atom_site_adp_type
_atom_site_occupancy
_atom_site_site_symmetry_order
_atom_site_calc_flag
_atom_site_refinement_flags_posn
_atom_site_refinement_flags_adp
_atom_site_refinement_flags_occupancy
_atom_site_disorder_assembly
_atom_site_disorder_group
Cl1 Cl 0.4686(7) 0.1716(2) 0.5070(2) 0.0538(10) Uani 1 1 d D . . . .
O1 O 0.4284(15) 0.2390(5) 0.4519(6) 0.066(3) Uani 1 1 d D . . . .
S1 S 0.7808(6) 0.5167(2) 0.1848(2) 0.0433(9) Uani 1 1 d . . . . .
S2 S 1.2968(5) 0.4380(2) 0.2221(2) 0.0404(8) Uani 1 1 d . . . . .
S3 S 0.7489(5) 0.46764(19) 0.35729(19) 0.0347(8) Uani 1 1 d . . . . .
S4 S 1.1758(5) 0.40649(18) 0.38577(19) 0.0338(7) Uani 1 1 d . . . . .
S5 S 0.6634(5) 0.40740(18) 0.54100(18) 0.0328(7) Uani 1 1 d . . . . .
S6 S 1.0859(5) 0.34060(19) 0.56231(19) 0.0363(8) Uani 1 1 d . . . . .
S7 S 0.5422(5) 0.35301(19) 0.70151(19) 0.0356(8) Uani 1 1 d . . . . .
S8 S 1.0503(5) 0.2701(2) 0.7254(2) 0.0460(9) Uani 1 1 d . . . . .
C1 C 0.959(2) 0.4829(9) 0.1122(8) 0.055(4) Uani 1 1 d . . . . .
H1A H 0.9400 0.4230 0.1034 0.066 Uiso 1 1 calc R U . . .
H1B H 0.9193 0.5106 0.0592 0.066 Uiso 1 1 calc R U . . .
C2 C 1.191(2) 0.4999(8) 0.1380(8) 0.050(4) Uani 1 1 d . . . . .
H2A H 1.2077 0.5588 0.1531 0.060 Uiso 1 1 calc R U . . .
H2B H 1.2720 0.4898 0.0907 0.060 Uiso 1 1 calc R U . . .
C3 C 0.906(2) 0.4738(7) 0.2750(7) 0.033(3) Uani 1 1 d . . . . .
C4 C 1.1014(18) 0.4447(7) 0.2886(7) 0.031(3) Uani 1 1 d . . . . .
C5 C 0.9373(18) 0.4218(7) 0.4248(7) 0.032(3) Uani 1 1 d . . . . .
C6 C 0.8993(18) 0.3942(7) 0.5015(7) 0.030(3) Uani 1 1 d . . . . .
C7 C 0.7326(18) 0.3582(6) 0.6334(7) 0.029(3) Uani 1 1 d . . . . .
C8 C 0.932(2) 0.3261(7) 0.6427(7) 0.034(3) Uani 1 1 d . . . . .
C9 C 0.636(2) 0.2617(8) 0.7581(8) 0.046(4) Uani 1 1 d . . . . .
H9A H 0.5460 0.2513 0.8027 0.056 Uiso 1 1 calc R U . . .
H9B H 0.6251 0.2135 0.7210 0.056 Uiso 1 1 calc R U . . .
C10 C 0.853(2) 0.2709(8) 0.7928(8) 0.046(4) Uani 1 1 d . . . . .
C11 C 0.910(3) 0.2758(8) 0.8718(10) 0.069(5) Uani 1 1 d . . . . .
H11A H 0.8070 0.2734 0.9096 0.083 Uiso 1 1 calc R U . . .
H11B H 1.0541 0.2817 0.8910 0.083 Uiso 1 1 calc R U . . .
O2 O 0.455(2) 0.0964(5) 0.4690(7) 0.099(5) Uani 1 1 d D . . . .
O3 O 0.357(3) 0.1840(10) 0.5772(10) 0.068(7) Uiso 0.59(3) 1 d D . P A 1
O4 O 0.696(3) 0.1793(10) 0.5390(11) 0.070(7) Uiso 0.59(3) 1 d D . P A 1
O3A O 0.247(3) 0.1518(18) 0.5296(19) 0.093(13) Uiso 0.41(3) 1 d D . P A 2
O4A O 0.591(5) 0.1854(17) 0.5789(14) 0.094(13) Uiso 0.41(3) 1 d D . P A 2

loop_
_atom_site_aniso_label
_atom_site_aniso_U_11
_atom_site_aniso_U_22
_atom_site_aniso_U_33
_atom_site_aniso_U_23
_atom_site_aniso_U_13
_atom_site_aniso_U_12
Cl1 0.069(3) 0.042(2) 0.051(2) 0.0026(17) 0.012(2) 0.002(2)
O1 0.068(8) 0.063(6) 0.068(7) 0.028(6) 0.014(6) 0.020(6)
S1 0.0317(19) 0.061(2) 0.0379(18) 0.0069(17) 0.0089(16) 0.0064(18)
S2 0.0317(19) 0.0446(18) 0.0468(19) 0.0068(16) 0.0134(16) 0.0045(17)
S3 0.0254(17) 0.0425(17) 0.0367(17) 0.0012(14) 0.0048(14) 0.0029(16)
S4 0.0268(17) 0.0337(16) 0.0415(17) 0.0018(14) 0.0057(15) 0.0019(15)
S5 0.0264(17) 0.0345(16) 0.0377(17) 0.0019(14) 0.0037(15) 0.0017(15)
S6 0.0281(18) 0.0384(17) 0.0426(18) 0.0037(14) 0.0049(15) 0.0070(15)
S7 0.0286(18) 0.0382(17) 0.0404(17) 0.0063(14) 0.0053(15) 0.0022(15)
S8 0.0285(19) 0.055(2) 0.055(2) 0.0201(18) 0.0053(17) 0.0080(18)
C1 0.043(9) 0.083(11) 0.041(8) 0.008(8) 0.011(7) -0.003(9)
C2 0.044(9) 0.055(9) 0.053(9) -0.003(7) 0.011(7) 0.023(8)
C3 0.031(7) 0.036(6) 0.033(6) -0.001(5) 0.002(6) -0.005(6)
C4 0.021(7) 0.035(6) 0.037(7) -0.001(6) 0.005(6) -0.006(6)
C5 0.025(7) 0.035(6) 0.034(6) -0.007(5) -0.005(6) 0.000(6)
C6 0.027(7) 0.031(6) 0.032(6) -0.003(5) -0.004(5) 0.007(6)
C7 0.021(7) 0.025(6) 0.040(7) 0.003(5) 0.003(5) 0.001(5)
C8 0.039(8) 0.027(6) 0.035(6) 0.000(5) 0.006(6) -0.004(6)
C9 0.038(9) 0.055(9) 0.047(8) 0.013(7) 0.006(7) 0.007(8)
C10 0.040(9) 0.047(8) 0.049(8) 0.022(7) 0.003(7) 0.005(7)
C11 0.063(11) 0.067(10) 0.077(12) 0.016(9) 0.003(10) 0.022(10)
O2 0.152(13) 0.046(6) 0.094(9) -0.037(6) -0.020(9) -0.002(8)

loop_
_atom_type_symbol
_atom_type_description
_atom_type_scat_dispersion_real
_atom_type_scat_dispersion_imag
_atom_type_scat_source
C C 0.0033 0.0016 'International Tables Vol C Tables 4.2.6.8 and 6.1.1.4'
H H 0.0000 0.0000 'International Tables Vol C Tables 4.2.6.8 and 6.1.1.4'
Cl Cl 0.1484 0.1585 'International Tables Vol C Tables 4.2.6.8 and 6.1.1.4'
O O 0.0106 0.0060 'International Tables Vol C Tables 4.2.6.8 and 6.1.1.4'
S S 0.1246 0.1234 'International Tables Vol C Tables 4.2.6.8 and 6.1.1.4'

loop_
_geom_angle_atom_site_label_1
_geom_angle_atom_site_label_2
_geom_angle_atom_site_label_3
_geom_angle
O1 Cl1 O4 105.4(8)
O1 Cl1 O3A 101.5(10)
O2 Cl1 O1 113.2(6)
O2 Cl1 O3 118.6(9)
O2 Cl1 O4 104.6(8)
O2 Cl1 O3A 84.5(14)
O3 Cl1 O1 109.2(7)
O3 Cl1 O4 104.5(9)
O4A Cl1 O1 118.2(12)
O4A Cl1 O2 123.0(14)
O4A Cl1 O3A 106.8(14)
C3 S1 C1 99.8(6)
C4 S2 C2 101.9(6)
C5 S3 C3 95.8(6)
C5 S4 C4 96.7(6)
C6 S5 C7 96.6(6)
C6 S6 C8 95.5(6)
C7 S7 C9 98.6(6)
C8 S8 C10 101.7(6)
S1 C1 H1A 108.6
S1 C1 H1B 108.6
H1A C1 H1B 107.5
C2 C1 S1 114.8(10)
C2 C1 H1A 108.6
C2 C1 H1B 108.6
S2 C2 H2A 108.9
S2 C2 H2B 108.9
C1 C2 S2 113.4(10)
C1 C2 H2A 108.9
C1 C2 H2B 108.9
H2A C2 H2B 107.7
S1 C3 S3 114.8(7)
C4 C3 S1 128.6(10)
C4 C3 S3 116.6(9)
S4 C4 S2 113.8(7)
C3 C4 S2 129.5(10)
C3 C4 S4 116.7(9)
S3 C5 S4 114.3(7)
C6 C5 S3 123.5(9)
C6 C5 S4 122.1(9)
S5 C6 S6 115.6(7)
C5 C6 S5 123.0(9)
C5 C6 S6 121.4(9)
S5 C7 S7 116.8(7)
C8 C7 S5 115.4(9)
C8 C7 S7 127.8(9)
S6 C8 S8 115.2(7)
C7 C8 S6 116.9(9)
C7 C8 S8 127.9(9)
S7 C9 H9A 109.3
S7 C9 H9B 109.3
H9A C9 H9B 107.9
C10 C9 S7 111.8(10)
C10 C9 H9A 109.3
C10 C9 H9B 109.3
C9 C10 S8 117.9(10)
C11 C10 S8 118.4(13)
C11 C10 C9 123.6(14)
C10 C11 H11A 120.0
C10 C11 H11B 120.0
H11A C11 H11B 120.0

loop_
_geom_bond_atom_site_label_1
_geom_bond_atom_site_label_2
_geom_bond_distance
Cl1 O1 1.428(8)
Cl1 O2 1.370(8)
Cl1 O3 1.428(13)
Cl1 O4 1.502(15)
Cl1 O3A 1.534(19)
Cl1 O4A 1.369(18)
S1 C1 1.811(13)
S1 C3 1.758(12)
S2 C2 1.789(13)
S2 C4 1.742(12)
S3 C3 1.764(12)
S3 C5 1.725(12)
S4 C4 1.734(12)
S4 C5 1.730(12)
S5 C6 1.714(12)
S5 C7 1.733(11)
S6 C6 1.718(11)
S6 C8 1.739(12)
S7 C7 1.735(12)
S7 C9 1.820(13)
S8 C8 1.744(12)
S8 C10 1.757(14)
C1 H1A 0.9900
C1 H1B 0.9900
C1 C2 1.529(18)
C2 H2A 0.9900
C2 H2B 0.9900
C3 C4 1.334(16)
C5 C6 1.380(14)
C7 C8 1.372(16)
C9 H9A 0.9900
C9 H9B 0.9900
C9 C10 1.459(17)
C10 C11 1.314(17)
C11 H11A 0.9500
C11 H11B 0.9500

loop_
_geom_torsion_atom_site_label_1
_geom_torsion_atom_site_label_2
_geom_torsion_atom_site_label_3
_geom_torsion_atom_site_label_4
_geom_torsion
S1 C1 C2 S2 69.7(13)
S1 C3 C4 S2 -0.9(18)
S1 C3 C4 S4 179.9(7)
S3 C3 C4 S2 178.1(7)
S3 C3 C4 S4 -1.1(13)
S3 C5 C6 S5 -3.7(15)
S3 C5 C6 S6 173.9(6)
S4 C5 C6 S5 -179.1(6)
S4 C5 C6 S6 -1.5(14)
S5 C7 C8 S6 0.9(13)
S5 C7 C8 S8 -177.7(7)
S7 C7 C8 S6 179.3(6)
S7 C7 C8 S8 0.6(17)
S7 C9 C10 S8 -70.9(12)
S7 C9 C10 C11 112.4(14)
C1 S1 C3 S3 -163.4(7)
C1 S1 C3 C4 15.6(13)
C2 S2 C4 S4 -168.7(7)
C2 S2 C4 C3 12.0(13)
C3 S1 C1 C2 -49.2(12)
C3 S3 C5 S4 1.5(7)
C3 S3 C5 C6 -174.2(10)
C4 S2 C2 C1 -44.9(11)
C4 S4 C5 S3 -1.9(7)
C4 S4 C5 C6 173.8(10)
C5 S3 C3 S1 178.9(7)
C5 S3 C3 C4 -0.2(10)
C5 S4 C4 S2 -177.5(6)
C5 S4 C4 C3 1.9(10)
C6 S5 C7 S7 180.0(7)
C6 S5 C7 C8 -1.5(10)
C6 S6 C8 S8 178.9(7)
C6 S6 C8 C7 0.1(10)
C7 S5 C6 S6 1.6(7)
C7 S5 C6 C5 179.3(10)
C7 S7 C9 C10 56.1(11)
C8 S6 C6 S5 -1.2(7)
C8 S6 C6 C5 -178.9(10)
C8 S8 C10 C9 39.1(12)
C8 S8 C10 C11 -144.0(11)
C9 S7 C7 S5 154.7(7)
C9 S7 C7 C8 -23.6(12)
C10 S8 C8 S6 178.7(7)
C10 S8 C8 C7 -2.7(13)
